data_2013863
loop_
_publ_author_name
'Blake, Alexander J.'
'Lippolis, Vito'
'Schr\"oder, Martin'

_publ_section_title
;
 Intramolecular cyclization of
 4,7-bis(2-bromoacetyl)-1-thia-4,7-diazacyclononane
;
_journal_issue 1
_journal_name_full 'Acta Crystallographica Section C'
_journal_page_first o100
_journal_page_last o102
_journal_paper_doi 10.1107/S010827010302732X
_journal_volume 60
_journal_year 2004
_chemical_formula_iupac 'C10 H16 Br N2 O2 S +, Br -'
_chemical_formula_moiety 'C10 H16 Br N2 O2 S +, Br -'
_chemical_formula_sum 'C10 H16 Br2 N2 O2 S'
_chemical_formula_weight 388.13
_space_group_IT_number 2
_symmetry_cell_setting triclinic
_symmetry_space_group_name_Hall '-P 1'
_symmetry_space_group_name_H-M 'P -1'
_atom_sites_solution_hydrogens geom
_atom_sites_solution_primary direct
_atom_sites_solution_secondary difmap
_audit_creation_method SHELXL-97
_cell_angle_alpha 86.665(12)
_cell_angle_beta 75.553(13)
_cell_angle_gamma 83.068(10)
_cell_formula_units_Z 2
_cell_length_a 7.2655(10)
_cell_length_b 9.5032(13)
_cell_length_c 10.0740(15)
_cell_measurement_reflns_used 56
_cell_measurement_temperature 150(2)
_cell_measurement_theta_max 15
_cell_measurement_theta_min 12.5
_cell_volume 668.36(17)
_computing_cell_refinement STADI4
_computing_data_collection 'STADI4 (Stoe & Cie, 1997)'
_computing_data_reduction 'X-RED (Stoe & Cie, 1997)'
_computing_molecular_graphics 'SHELXTL (Bruker, 2001)'
_computing_publication_material 'enCIFer (CCDC, 2003) and PLATON (Spek, 2003)'
_computing_structure_refinement 'SHELXL97 (Sheldrick, 1997)'
_computing_structure_solution 'SHELXS97 (Sheldrick, 1990)'
_diffrn_ambient_temperature 150(2)
_diffrn_measured_fraction_theta_full 0.993
_diffrn_measured_fraction_theta_max 0.993
_diffrn_measurement_device_type 'Stoe Stadi-4 four-circle'
_diffrn_measurement_method \w-\q
_diffrn_radiation_monochromator graphite
_diffrn_radiation_type MoK\a
_diffrn_radiation_wavelength 0.71073
_diffrn_reflns_av_R_equivalents 0.059
_diffrn_reflns_av_sigmaI/netI 0.016
_diffrn_reflns_limit_h_max 8
_diffrn_reflns_limit_h_min -8
_diffrn_reflns_limit_k_max 11
_diffrn_reflns_limit_k_min -11
_diffrn_reflns_limit_l_max 11
_diffrn_reflns_limit_l_min -2
_diffrn_reflns_number 2374
_diffrn_reflns_theta_full 25.09
_diffrn_reflns_theta_max 25.09
_diffrn_reflns_theta_min 2.09
_diffrn_standards_decay_% 0
_diffrn_standards_interval_time 60
_diffrn_standards_number 3
_exptl_absorpt_coefficient_mu 6.213
_exptl_absorpt_correction_T_max 0.308
_exptl_absorpt_correction_T_min 0.112
_exptl_absorpt_correction_type psi-scan
_exptl_absorpt_process_details '(X-RED; Stoe & Cie, 1997)'
_exptl_crystal_colour colourless
_exptl_crystal_density_diffrn 1.929
_exptl_crystal_density_method 'not measured'
_exptl_crystal_description block
_exptl_crystal_F_000 384
_exptl_crystal_size_max 0.52
_exptl_crystal_size_mid 0.25
_exptl_crystal_size_min 0.19
_refine_diff_density_max 1.17
_refine_diff_density_min -1.48
_refine_ls_extinction_method none
_refine_ls_goodness_of_fit_ref 1.05
_refine_ls_hydrogen_treatment constr
_refine_ls_matrix_type full
_refine_ls_number_parameters 154
_refine_ls_number_reflns 2360
_refine_ls_number_restraints 0
_refine_ls_restrained_S_all 1.05
_refine_ls_R_factor_all 0.0508
_refine_ls_R_factor_gt 0.0460
_refine_ls_shift/su_max 0.002
_refine_ls_shift/su_mean 0.000
_refine_ls_structure_factor_coef Fsqd
_refine_ls_weighting_details 'calc w=1/[\s^2^(Fo^2^)+(0.082P)^2^+2.906P] where P=(Fo^2^+2Fc^2^)/3'
_refine_ls_weighting_scheme calc
_refine_ls_wR_factor_gt 0.119
_refine_ls_wR_factor_ref 0.126
_reflns_number_gt 2109
_reflns_number_total 2360
_reflns_threshold_expression I>2\s(I)
_cod_data_source_file sk1685.cif
_cod_data_source_block I
_cod_depositor_comments
;
The following automatic conversions were performed:
'_geom_bond_publ_flag' value 'Y' changed to 'y' according to
'/home/saulius/struct/CIF-dictionaries/cif_core.dic' dictionary named
'cif_core.dic' version 2.4.1 from 2010-06-29 (3 times).

Automatic conversion script
Id: cif_fix_enum 1527 2010-12-29 10:47:43Z saulius 

The following automatic conversions were performed:

'_geom_bond_publ_flag' value 'Y' changed to 'y' according to
/home/saulius/struct/CIF-dictionaries/cif_core.dic dictionary named
'cif_core.dic' version 2.4.1 from 2010-06-29 (3
times).

'_geom_angle_publ_flag' value 'Y' changed to 'y' according
to /home/saulius/struct/CIF-dictionaries/cif_core.dic dictionary
named 'cif_core.dic' version 2.4.1 from 2010-06-29 (3 times).

Automatic conversion script
Id: cif_fix_values 1715 2011-07-08 13:25:40Z adriana 
;
_cod_original_sg_symbol_H-M P-1
_cod_database_code 2013863
_cod_database_fobs_code 2013863

loop_
_symmetry_equiv_pos_as_xyz
'x, y, z'
'-x, -y, -z'

loop_
_atom_site_label
_atom_site_fract_x
_atom_site_fract_y
_atom_site_fract_z
_atom_site_U_iso_or_equiv
_atom_site_adp_type
_atom_site_calc_flag
_atom_site_refinement_flags
_atom_site_occupancy
_atom_site_disorder_assembly
_atom_site_disorder_group
_atom_site_type_symbol
S1 0.04277(17) 0.56457(13) 0.18159(12) 0.0178(3) Uani d . 1 . . S
C2 0.1873(7) 0.5085(5) 0.3044(5) 0.0210(11) Uani d . 1 . . C
H2A 0.1004 0.5173 0.3971 0.025 Uiso calc R 1 . . H
H2B 0.2291 0.4060 0.2914 0.025 Uiso calc R 1 . . H
C3 0.3633(7) 0.5786(5) 0.3068(5) 0.0207(11) Uani d . 1 . . C
H3A 0.4518 0.5084 0.3434 0.025 Uiso calc R 1 . . H
H3B 0.4287 0.6029 0.2111 0.025 Uiso calc R 1 . . H
N4 0.3297(6) 0.7078(4) 0.3878(4) 0.0159(8) Uani d . 1 . . N
C5 0.3902(7) 0.8409(5) 0.3181(6) 0.0206(10) Uani d . 1 . . C
H5A 0.4859 0.8183 0.2311 0.025 Uiso calc R 1 . . H
H5B 0.4533 0.8890 0.3765 0.025 Uiso calc R 1 . . H
C6 0.2260(7) 0.9432(5) 0.2867(5) 0.0197(10) Uani d . 1 . . C
H6A 0.1539 0.9925 0.3710 0.024 Uiso calc R 1 . . H
H6B 0.2781 1.0156 0.2173 0.024 Uiso calc R 1 . . H
N7 0.0977(6) 0.8651(4) 0.2351(4) 0.0179(9) Uani d . 1 . . N
C8 -0.0452(7) 0.8072(5) 0.3281(5) 0.0192(11) Uani d . 1 . . C
O8 -0.0952(5) 0.8348(4) 0.4496(4) 0.0232(8) Uani d . 1 . . O
C9 -0.1375(7) 0.6999(5) 0.2703(5) 0.0196(10) Uani d . 1 . . C
H9A -0.2091 0.7478 0.2057 0.024 Uiso calc R 1 . . H
H9B -0.2293 0.6549 0.3455 0.024 Uiso calc R 1 . . H
C10 0.1368(8) 0.8354(6) 0.0883(5) 0.0224(11) Uani d . 1 . . C
H10A 0.2463 0.8858 0.0380 0.027 Uiso calc R 1 . . H
H10B 0.0242 0.8743 0.0539 0.027 Uiso calc R 1 . . H
C11 0.1824(7) 0.6772(5) 0.0554(5) 0.0208(10) Uani d . 1 . . C
H11A 0.3198 0.6484 0.0491 0.025 Uiso calc R 1 . . H
H11B 0.1585 0.6631 -0.0352 0.025 Uiso calc R 1 . . H
C12 0.2591(7) 0.6925(5) 0.5239(6) 0.0208(11) Uani d . 1 . . C
O12 0.2272(5) 0.5752(4) 0.5793(4) 0.0234(8) Uani d . 1 . . O
C13 0.2144(7) 0.8203(6) 0.6135(5) 0.0218(11) Uani d . 1 . . C
H13A 0.0864 0.8190 0.6771 0.026 Uiso calc R 1 . . H
H13B 0.2143 0.9084 0.5560 0.026 Uiso calc R 1 . . H
Br 0.41008(8) 0.81431(5) 0.71747(5) 0.0259(2) Uani d . 1 . . Br
Br1 0.29938(7) 0.26367(6) 0.03575(5) 0.0253(2) Uani d . 1 . . Br

loop_
_atom_site_aniso_label
_atom_site_aniso_U_11
_atom_site_aniso_U_22
_atom_site_aniso_U_33
_atom_site_aniso_U_12
_atom_site_aniso_U_13
_atom_site_aniso_U_23
S1 0.0175(6) 0.0153(6) 0.0212(6) 0.0009(5) -0.0069(5) -0.0021(5)
C2 0.025(3) 0.017(2) 0.024(3) 0.005(2) -0.015(2) -0.001(2)
C3 0.022(3) 0.016(2) 0.026(3) 0.003(2) -0.011(2) -0.007(2)
N4 0.016(2) 0.013(2) 0.017(2) 0.0030(16) -0.0039(16) -0.0056(16)
C5 0.017(2) 0.016(2) 0.029(3) -0.0020(19) -0.005(2) 0.000(2)
C6 0.022(2) 0.012(2) 0.028(3) -0.0020(19) -0.011(2) 0.001(2)
N7 0.017(2) 0.016(2) 0.020(2) 0.0009(16) -0.0055(17) 0.0002(16)
C8 0.015(2) 0.010(2) 0.031(3) 0.0057(18) -0.007(2) 0.002(2)
O8 0.0257(19) 0.0190(18) 0.0212(19) 0.0033(15) 0.0001(15) -0.0078(14)
C9 0.014(2) 0.016(2) 0.027(3) 0.0044(19) -0.003(2) -0.005(2)
C10 0.024(3) 0.022(3) 0.023(3) -0.003(2) -0.008(2) 0.006(2)
C11 0.021(2) 0.024(3) 0.016(2) 0.003(2) -0.004(2) -0.002(2)
C12 0.021(2) 0.017(3) 0.030(3) 0.0045(19) -0.016(2) -0.004(2)
O12 0.031(2) 0.0144(17) 0.0274(19) -0.0011(15) -0.0130(16) 0.0039(15)
C13 0.024(3) 0.021(3) 0.021(3) 0.005(2) -0.008(2) -0.008(2)
Br 0.0280(3) 0.0230(3) 0.0301(3) -0.0031(2) -0.0123(2) -0.0044(2)
Br1 0.0222(3) 0.0301(3) 0.0234(3) 0.0017(2) -0.0073(2) -0.0024(2)

loop_
_atom_type_symbol
_atom_type_description
_atom_type_scat_dispersion_real
_atom_type_scat_dispersion_imag
_atom_type_scat_source
C C 0.0033 0.0016 'International Tables Vol C Tables 4.2.6.8 and 6.1.1.4'
H H 0.0000 0.0000 'International Tables Vol C Tables 4.2.6.8 and 6.1.1.4'
N N 0.0061 0.0033 'International Tables Vol C Tables 4.2.6.8 and 6.1.1.4'
O O 0.0106 0.0060 'International Tables Vol C Tables 4.2.6.8 and 6.1.1.4'
S S 0.1246 0.1234 'International Tables Vol C Tables 4.2.6.8 and 6.1.1.4'
Br Br -0.2901 2.4595 'International Tables Vol C Tables 4.2.6.8 and 6.1.1.4'

loop_
_geom_angle_atom_site_label_1
_geom_angle_atom_site_label_2
_geom_angle_atom_site_label_3
_geom_angle
_geom_angle_publ_flag
C2 S1 C9 104.1(2) y
C2 S1 C11 106.0(2) y
C9 S1 C11 98.7(2) y
C3 C2 S1 121.9(4) ?
N4 C3 C2 116.2(4) ?
C12 N4 C5 124.2(4) ?
C12 N4 C3 116.9(4) ?
C5 N4 C3 118.7(4) ?
N4 C5 C6 113.8(4) ?
N7 C6 C5 110.0(4) ?
C8 N7 C6 118.0(4) ?
C8 N7 C8 120.9(4) ?
C6 N7 C10 120.7(4) ?
N7 C10 C11 114.4(4) ?
C10 C11 S1 113.2(3) ?
O8 C8 N7 124.6(5) ?
O8 C8 C9 121.1(5) ?
N7 C8 C9 114.3(4) ?
C8 C9 S1 110.4(3) ?
O12 C12 N4 121.7(5) ?
O12 C12 C13 118.1(5) ?
N4 C12 C13 120.1(5) ?
C12 C13 Br 108.4(3) ?
C3 C2 H2A 106.9 ?
S1 C2 H2A 106.9 ?
C3 C2 H2B 106.9 ?
S1 C2 H2B 106.9 ?
H2A C2 H2B 106.7 ?
N4 C3 H3A 108.2 ?
C2 C3 H3A 108.2 ?
N4 C3 H3B 108.2 ?
C2 C3 H3B 108.2 ?
H3A C3 H3B 107.4 ?
N4 C5 H5A 108.8 ?
C6 C5 H5A 108.8 ?
N4 C5 H5B 108.8 ?
C6 C5 H5B 108.8 ?
H5A C5 H5B 107.7 ?
N7 C6 H6A 109.7 ?
C5 C6 H6A 109.7 ?
N7 C6 H6B 109.7 ?
C5 C6 H6B 109.7 ?
H6A C6 H6B 108.2 ?
C8 C9 H9A 109.6 ?
S1 C9 H9A 109.6 ?
C8 C9 H9B 109.6 ?
S1 C9 H9B 109.6 ?
H9A C9 H9B 108.1 ?
N7 C10 H10A 108.7 ?
C11 C10 H10A 108.7 ?
N7 C10 H10B 108.7 ?
C11 C10 H10B 108.7 ?
H10A C10 H10B 107.6 ?
C10 C11 H11A 108.9 ?
S1 C11 H11A 108.9 ?
C10 C11 H11B 108.9 ?
S1 C11 H11B 108.9 ?
H11A C11 H11B 107.7 ?
C12 C13 H13A 110.0 ?
Br C13 H13A 110.0 ?
C12 C13 H13B 110.0 ?
Br C13 H13B 110.0 ?
H13A C13 H13B 108.4 ?

loop_
_geom_bond_atom_site_label_1
_geom_bond_atom_site_label_2
_geom_bond_site_symmetry_2
_geom_bond_distance
_geom_bond_publ_flag
S1 C2 . 1.831(5) y
S1 C9 . 1.819(5) y
S1 C11 . 1.803(5) y
C2 C3 . 1.518(7) ?
C3 N4 . 1.476(6) ?
N4 C12 . 1.345(7) ?
N4 C5 . 1.471(6) ?
C5 C6 . 1.530(7) ?
C6 N7 . 1.464(6) ?
N7 C8 . 1.361(7) ?
N7 C10 . 1.472(7) ?
C10 C11 . 1.537(7) ?
C8 O8 . 1.221(6) ?
C8 C9 . 1.502(7) ?
C12 O12 . 1.238(6) ?
C12 C13 . 1.511(7) ?
C13 Br . 1.959(5) ?
C2 H2A . 0.9900 ?
C2 H2B . 0.9900 ?
C3 H3A . 0.9900 ?
C3 H3B . 0.9900 ?
C5 H5A . 0.9900 ?
C5 H5B . 0.9900 ?
C6 H6A . 0.9900 ?
C6 H6B . 0.9900 ?
C9 H9A . 0.9900 ?
C9 H9B . 0.9900 ?
C10 H10A . 0.9900 ?
C10 H10B . 0.9900 ?
C11 H11A . 0.9900 ?
C11 H11B . 0.9900 ?
C13 H13A . 0.9900 ?
C13 H13B . 0.9900 ?

loop_
_geom_torsion_atom_site_label_1
_geom_torsion_atom_site_label_2
_geom_torsion_atom_site_label_3
_geom_torsion_atom_site_label_4
_geom_torsion
C11 S1 C2 C3 12.7(5)
C9 S1 C2 C3 -90.9(4)
S1 C2 C3 N4 85.6(5)
C2 C3 N4 C12 64.5(6)
C2 C3 N4 C5 -120.8(5)
C12 N4 C5 C6 -83.5(6)
C3 N4 C5 C6 102.2(5)
N4 C5 C6 N7 -42.6(6)
C5 C6 N7 C8 86.5(5)
C5 C6 N7 C10 -86.1(5)
C8 N7 C10 C11 -57.6(6)
C6 N7 C10 C11 114.8(5)
N7 C10 C11 S1 37.4(5)
C9 S1 C11 C10 14.3(4)
C2 S1 C11 C10 -93.2(4)
C6 N7 C8 O8 13.0(7)
C10 N7 C8 O8 -174.4(5)
C6 N7 C8 C9 -165.3(4)
C10 N7 C8 C9 7.2(6)
O8 C8 C9 S1 -125.4(4)
N7 C8 C9 S1 53.0(5)
C11 S1 C9 C8 -59.3(4)
C2 S1 C9 C8 49.8(4)
C5 N4 C12 O12 -173.0(4)
C3 N4 C12 O12 1.4(7)
C5 N4 C12 C13 7.6(7)
C3 N4 C12 C13 -178.0(4)
O12 C12 C13 Br 74.1(5)
N4 C12 C13 Br -106.5(5)
